data_8101459
loop_
_publ_author_name
'Cs\"oregh, Ingeborg'
'Sandberg, Rune'

_publ_section_title
;
Crystal structure and absolute configuration of 1'-[3-(diethylamino)
propyl]-3,4-dihydrospiro[naphthalene-1(2H),3'-pyrrolidine-2',5'-dione 
hydrochloride, RAC-109 I &#x00B7;HCl, C20H28N2O2 &#x00B7; HCl
;
_journal_issue 2
_journal_name_full 'Zeitschrift f\"ur Kristallographie - New Crystal Structures'
_journal_page_first 227
_journal_page_last 229
_journal_volume 214
_journal_year 1999
_chemical_formula_moiety 'C20 H28 N2 O2.HCl'
_chemical_formula_structural 'C20 H28 N2 O2 . H Cl'
_chemical_formula_sum 'C20 H29 Cl N2 O2'
_chemical_formula_weight 364.91
_space_group_IT_number 1
_symmetry_cell_setting triclinic
_symmetry_space_group_name_Hall 'P 1'
_symmetry_space_group_name_H-M 'P 1'
_cell_angle_alpha 84.671(5)
_cell_angle_beta 89.926(4)
_cell_angle_gamma 85.615(6)
_cell_formula_units_Z 2
_cell_length_a 7.0746(2)
_cell_length_b 8.8235(3)
_cell_length_c 16.0023(8)
_cell_measurement_temperature 293(2)
_cell_volume 991.66(7)
_diffrn_ambient_temperature 293(2)
_exptl_crystal_density_diffrn 1.2221(1)
_refine_ls_R_factor_obs 0.038
_refine_ls_wR_factor_obs 0.043
_cod_depositor_comments
;
The following automatic conversions were performed:
'_symmetry_cell_setting' value 'Triclinic' changed to 'triclinic'
according to '/home/saulius/struct/CIF-dictionaries/cif_core.dic'
dictionary named 'cif_core.dic' version 2.4.1 from 2010-06-29.

Automatic conversion script
Id: cif_fix_enum 1527 2010-12-29 10:47:43Z saulius 
;
_cod_original_formula_sum 'C20 H29 N2 O2 Cl'
_cod_database_code 8101459

loop_
_symmetry_equiv_pos_as_xyz
X,Y,Z

loop_
_atom_site_aniso_label
_atom_site_aniso_U_11
_atom_site_aniso_U_22
_atom_site_aniso_U_33
_atom_site_aniso_U_23
_atom_site_aniso_U_13
_atom_site_aniso_U_12
Cl .0444(11) .1080(17) .0650(13) .0187(12) -.0026(10) -.0200(11)
Cl' .0473(11) .1123(17) .0612(13) -.0185(12) -.0091(9) -.0189(11)
O9 .050(3) .111(4) .047(3) -.028(3) .008(2) -.018(3)
O11 .105(5) .102(5) .054(3) -.026(3) -.036(3) .027(4)
N10 .067(4) .045(3) .030(3) -.006(2) -.002(3) -.001(3)
N16 .031(3) .044(3) .046(3) .005(3) -.002(2) -.007(2)
C1 .039(4) .053(5) .041(4) -.013(3) .008(3) -.003(3)
C2 .082(6) .042(5) .074(5) -.024(4) .025(4) -.012(4)
C3 .111(7) .043(5) .064(5) -.012(4) .017(5) -.023(4)
C4 .064(5) .050(4) .046(4) -.001(3) .014(3) -.013(4)
C4a .040(4) .048(4) .029(3) -.005(3) -.003(3) -.003(3)
C5 .049(4) .056(5) .034(3) -.012(3) .004(3) -.006(3)
C6 .055(4) .046(5) .056(5) -.022(4) .006(4) -.004(3)
C7 .053(4) .037(4) .068(5) -.008(4) .005(4) .000(3)
C8 .058(5) .052(5) .039(4) .002(4) -.004(3) -.004(4)
C8a .028(3) .047(4) .037(3) -.010(3) -.001(3) .002(3)
C9 .054(5) .054(4) .033(4) -.014(3) .002(3) -.010(3)
C11 .083(6) .055(5) .038(4) -.016(4) -.019(4) .007(4)
C12 .050(5) .096(6) .061(5) -.032(4) -.005(4) -.009(4)
C13 .095(6) .047(5) .032(3) .004(3) .014(4) .000(4)
C14 .082(5) .038(4) .033(3) -.003(3) .019(3) -.004(4)
C15 .056(4) .058(5) .039(4) -.012(3) .004(3) -.010(3)
C17 .050(4) .054(5) .045(4) -.013(3) .004(3) .000(4)
C18 .097(7) .043(5) .113(7) -.022(5) -.011(6) .000(4)
C19 .047(5) .084(6) .053(5) .024(4) -.001(4) .007(4)
C20 .084(7) .132(8) .046(5) .029(5) .010(4) .017(6)
O9' .046(3) .092(4) .052(3) .004(3) -.006(2) -.012(3)
O11' .122(5) .097(4) .042(3) .009(3) .032(3) .018(4)
N10' .064(4) .042(4) .034(3) -.007(2) -.005(3) .009(3)
N16' .040(3) .045(4) .048(3) -.011(3) -.005(3) -.001(3)
C1' .045(4) .042(4) .029(3) -.002(3) .000(3) .002(3)
C2' .076(5) .038(4) .044(4) -.005(3) -.008(4) -.003(4)
C3' .078(5) .032(4) .056(4) .005(3) -.011(4) .000(4)
C4' .052(4) .043(4) .040(3) .005(3) -.011(3) -.007(3)
C4a' .034(4) .037(4) .038(3) -.001(3) -.005(3) -.005(3)
C5' .044(4) .066(5) .045(4) -.010(4) -.012(3) -.004(3)
C6' .052(5) .047(5) .074(5) -.013(4) -.018(4) -.003(4)
C7' .062(5) .036(4) .076(5) .001(4) -.014(4) -.005(4)
C8' .061(5) .047(5) .042(4) .005(3) -.009(3) -.009(3)
C8a' .027(3) .036(4) .042(4) .001(3) -.001(3) .003(3)
C9' .061(5) .039(4) .033(4) -.008(3) -.004(3) -.001(4)
C11' .085(6) .039(4) .039(4) -.009(3) .007(4) .008(4)
C12' .060(5) .059(5) .047(4) -.005(4) .009(4) .010(4)
C13' .096(6) .043(4) .035(3) -.014(3) -.015(4) .011(4)
C14' .084(5) .038(4) .036(4) -.009(3) -.009(3) .009(4)
C15' .067(5) .035(4) .049(4) -.004(3) -.007(3) -.007(3)
C17' .058(5) .079(6) .068(5) -.028(4) -.007(4) .026(4)
C18' .088(7) .140(9) .064(6) -.042(6) -.005(5) .036(6)
C19' .055(5) .055(5) .057(5) .002(4) -.014(4) .001(4)
C20' .093(7) .051(5) .097(7) .000(5) -.003(5) .008(4)

loop_
_atom_site_label
_atom_site_type_symbol
_atom_site_fract_x
_atom_site_fract_y
_atom_site_fract_z
_atom_site_U_iso_or_equiv
_atom_site_thermal_displace_type
_atom_site_occupancy
_atom_site_calc_flag
_atom_site_refinement_flags
_atom_site_disorder_group
Cl Cl 0.2334 1.6265 0.4562 0.0734(8) Uani 1 d . .
Cl' Cl 0.7231(3) 0.6346(3) 0.77508(15) 0.0723(8) Uani 1 d . .
O9 O -0.0979(7) 1.1631(7) 0.3384(3) 0.0674(19) Uani 1 d . .
O11 O 0.3790(9) 1.1907(7) 0.5239(3) 0.088(3) Uani 1 d . .
N10 N 0.1091(9) 1.1839(7) 0.4451(3) 0.0473(19) Uani 1 d . .
N16 N -0.1960(7) 1.6089(6) 0.4656(3) 0.0407(17) Uani 1 d . .
C1 C 0.2383(9) 1.1951(8) 0.3075(4) 0.044(3) Uani 1 d . .
C2 C 0.2061(12) 1.3540(8) 0.2608(5) 0.064(3) Uani 1 d . .
C3 C 0.3455(14) 1.3737(8) 0.1897(5) 0.071(3) Uani 1 d . .
C4 C 0.3084(11) 1.2662(8) 0.1238(4) 0.053(3) Uani 1 d . .
C4a C 0.2966(9) 1.1037(7) 0.1625(4) 0.039(2) Uani 1 d . .
C5 C 0.3211(9) 0.9834(8) 0.1117(4) 0.046(2) Uani 1 d . .
C6 C 0.3167(10) 0.8354(9) 0.1454(5) 0.051(3) Uani 1 d . .
C7 C 0.2883(10) 0.8012(9) 0.2290(5) 0.053(3) Uani 1 d . .
C8 C 0.2595(10) 0.9182(8) 0.2801(4) 0.050(3) Uani 1 d . .
C8a C 0.2643(8) 1.0697(8) 0.2480(4) 0.0372(19) Uani 1 d . .
C9 C 0.0632(10) 1.1751(8) 0.3623(4) 0.046(3) Uani 1 d . .
C11 C 0.3030(13) 1.1886(9) 0.4565(4) 0.059(3) Uani 1 d . .
C12 C 0.3978(11) 1.1858(10) 0.3733(5) 0.067(3) Uani 1 d . .
C13 C -0.0266(12) 1.1888(8) 0.5132(4) 0.059(3) Uani 1 d . .
C14 C -0.0841(11) 1.3504(7) 0.5343(4) 0.051(2) Uani 1 d . .
C15 C -0.2041(10) 1.4396(8) 0.4665(4) 0.050(3) Uani 1 d . .
C17 C -0.2744(10) 1.6656(8) 0.5444(4) 0.049(3) Uani 1 d . .
C18 C -0.2405(13) 1.8301(8) 0.5536(6) 0.084(4) Uani 1 d . .
C19 C -0.2901(11) 1.6922(10) 0.3892(4) 0.064(3) Uani 1 d . .
C20 C -0.2101(13) 1.6506(12) 0.3071(5) 0.091(4) Uani 1 d . .
O9' O 0.4052(7) 0.0512(6) 0.8894(3) 0.0637(19) Uani 1 d . .
O11' O 0.8928(10) 0.1223(8) 0.7090(3) 0.089(2) Uani 1 d . .
N10' N 0.6200(9) 0.1009(6) 0.7858(3) 0.047(2) Uani 1 d . .
N16' N 0.3135(8) 0.5547(7) 0.7676(3) 0.0440(19) Uani 1 d . .
C1' C 0.7475(10) 0.0162(8) 0.9207(4) 0.039(2) Uani 1 d . .
C2' C 0.7317(12) -0.1431(8) 0.9684(4) 0.053(3) Uani 1 d . .
C3' C 0.8730(11) -0.1707(8) 1.0391(4) 0.056(3) Uani 1 d . .
C4' C 0.8232(10) -0.0604(7) 1.1039(4) 0.045(2) Uani 1 d . .
C4a' C 0.7973(8) 0.1013(7) 1.0659(4) 0.036(2) Uani 1 d . .
C5' C 0.8090(9) 0.2215(9) 1.1171(4) 0.051(3) Uani 1 d . .
C6' C 0.7954(10) 0.3705(9) 1.0851(5) 0.057(3) Uani 1 d . .
C7' C 0.7683(11) 0.4072(8) 1.0013(5) 0.058(3) Uani 1 d . .
C8' C 0.7523(10) 0.2910(8) 0.9492(4) 0.050(3) Uani 1 d . .
C8a' C 0.7651(8) 0.1395(7) 0.9812(4) 0.036(2) Uani 1 d . .
C9' C 0.5672(11) 0.0560(7) 0.8676(4) 0.044(3) Uani 1 d . .
C11' C 0.8135(13) 0.0875(8) 0.7747(5) 0.055(3) Uani 1 d . .
C12' C 0.9052(10) 0.0190(9) 0.8547(4) 0.056(3) Uani 1 d . .
C13' C 0.4833(12) 0.1496(8) 0.7178(4) 0.058(3) Uani 1 d . .
C14' C 0.4473(11) 0.3235(8) 0.7029(4) 0.053(3) Uani 1 d . .
C15' C 0.3204(10) 0.3852(7) 0.7694(4) 0.050(3) Uani 1 d . .
C17' C 0.2100(12) 0.6127(10) 0.8423(5) 0.069(3) Uani 1 d . .
C18' C 0.2932(14) 0.5573(12) 0.9236(5) 0.098(4) Uani 1 d . .
C19' C 0.2271(11) 0.6310(8) 0.6864(5) 0.056(3) Uani 1 d . .
C20' C 0.2528(13) 0.7999(9) 0.6758(6) 0.081(4) Uani 1 d . .
H2A H 0.2174 1.4341 0.3004 0.067(4) Uiso 1 d . .
H2B H 0.0755 1.3639 0.2361 0.067(4) Uiso 1 d . .
H3A H 0.3338 1.4816 0.1639 0.067(4) Uiso 1 d . .
H3B H 0.4763 1.3484 0.2132 0.067(4) Uiso 1 d . .
H4A H 0.4128 1.2685 0.0816 0.067(4) Uiso 1 d . .
H4B H 0.1850 1.3013 0.0952 0.067(4) Uiso 1 d . .
H5 H 0.3389 1.0069 0.0500 0.067(4) Uiso 1 d . .
H6 H 0.3324 0.7515 0.1074 0.067(4) Uiso 1 d . .
H7 H 0.2943 0.6927 0.2539 0.067(4) Uiso 1 d . .
H8 H 0.2308 0.8945 0.3409 0.067(4) Uiso 1 d . .
H12A H 0.4781 1.2739 0.3625 0.067(4) Uiso 1 d . .
H12B H 0.4785 1.0880 0.3717 0.067(4) Uiso 1 d . .
H13A H -0.1433 1.1418 0.4964 0.067(4) Uiso 1 d . .
H13B H 0.0306 1.1288 0.5643 0.067(4) Uiso 1 d . .
H14A H 0.0345 1.4038 0.5392 0.067(4) Uiso 1 d . .
H14B H -0.1542 1.3488 0.5886 0.067(4) Uiso 1 d . .
H15A H -0.1611 1.4070 0.4109 0.067(4) Uiso 1 d . .
H15B H -0.3385 1.4150 0.4761 0.067(4) Uiso 1 d . .
H16 H -0.0588 1.6291 0.4631 0.067(4) Uiso 1 d . .
H17A H -0.4141 1.6547 0.5449 0.067(4) Uiso 1 d . .
H17B H -0.2136 1.6010 0.5932 0.067(4) Uiso 1 d . .
H18A H -0.2587 1.8468 0.6141 0.136(16) Uiso 1 d . .
H18B H -0.3241 1.9069 0.5182 0.136(16) Uiso 1 d . .
H18C H -0.1050 1.8416 0.5380 0.136(16) Uiso 1 d . .
H19A H -0.2796 1.8041 0.3915 0.067(4) Uiso 1 d . .
H19B H -0.4268 1.6704 0.3905 0.067(4) Uiso 1 d . .
H20A H -0.2686 1.7208 0.2599 0.136(16) Uiso 1 d . .
H20B H -0.2449 1.5442 0.3016 0.136(16) Uiso 1 d . .
H20C H -0.0691 1.6531 0.3051 0.136(16) Uiso 1 d . .
H2C H 0.7552 -0.2227 0.9282 0.066(4) Uiso 1 d . .
H2D H 0.6012 -0.1487 0.9920 0.066(4) Uiso 1 d . .
H3C H 0.8733 -0.2783 1.0652 0.066(4) Uiso 1 d . .
H3D H 1.0020 -0.1518 1.0169 0.066(4) Uiso 1 d . .
H4C H 0.9234 -0.0693 1.1485 0.066(4) Uiso 1 d . .
H4D H 0.6997 -0.0868 1.1297 0.066(4) Uiso 1 d . .
H5' H 0.8297 0.1962 1.1788 0.066(4) Uiso 1 d . .
H6' H 0.8033 0.4528 1.1236 0.066(4) Uiso 1 d . .
H7' H 0.7599 0.5164 0.9774 0.066(4) Uiso 1 d . .
H8' H 0.7332 0.3162 0.8874 0.066(4) Uiso 1 d . .
H12C H 0.9614 -0.0870 0.8488 0.066(4) Uiso 1 d . .
H12D H 1.0066 0.0835 0.8712 0.066(4) Uiso 1 d . .
H13C H 0.5302 0.1086 0.6647 0.066(4) Uiso 1 d . .
H13D H 0.3608 0.1060 0.7341 0.066(4) Uiso 1 d . .
H14C H 0.3866 0.3507 0.6465 0.066(4) Uiso 1 d . .
H14D H 0.5718 0.3698 0.7043 0.066(4) Uiso 1 d . .
H15C H 0.3670 0.3393 0.8258 0.066(4) Uiso 1 d . .
H15D H 0.1888 0.3560 0.7600 0.066(4) Uiso 1 d . .
H16' H 0.4475 0.5823 0.7716 0.066(4) Uiso 1 d . .
H17C H 0.0758 0.5850 0.8398 0.066(4) Uiso 1 d . .
H17D H 0.2123 0.7263 0.8382 0.066(4) Uiso 1 d . .
H18D H 0.2270 0.6180 0.9662 0.161(19) Uiso 1 d . .
H18E H 0.4324 0.5694 0.9259 0.161(19) Uiso 1 d . .
H18F H 0.2700 0.4471 0.9360 0.161(19) Uiso 1 d . .
H19C H 0.0887 0.6151 0.6852 0.066(4) Uiso 1 d . .
H19D H 0.2915 0.5825 0.6388 0.066(4) Uiso 1 d . .
H20D H 0.2201 0.8330 0.6158 0.161(19) Uiso 1 d . .
H20E H 0.3878 0.8186 0.6867 0.161(19) Uiso 1 d . .
H20F H 0.1679 0.8594 0.7131 0.161(19) Uiso 1 d . .

loop_
_geom_bond_atom_site_label_1
_geom_bond_atom_site_label_2
_geom_bond_distance
_geom_bond_site_symmetry_1
_geom_bond_site_symmetry_2
_geom_bond_publ_flag
O9 C9 1.218(9) . . yes
O11 C11 1.208(9) . . yes
N10 C9 1.375(8) . . yes
N10 C11 1.388(11) . . yes
N10 C13 1.453(9) . . yes
N16 C15 1.498(9) . . yes
N16 C17 1.490(8) . . yes
N16 C19 1.496(9) . . yes
C1 C2 1.527(10) . . yes
C1 C8a 1.526(10) . . yes
C1 C9 1.529(9) . . yes
C1 C12 1.537(10) . . yes
C2 C3 1.511(12) . . yes
C3 C4 1.518(10) . . yes
C4 C4a 1.516(9) . . yes
C4a C5 1.396(9) . . yes
C4a C8a 1.396(9) . . yes
C5 C6 1.368(11) . . yes
C6 C7 1.362(11) . . yes
C7 C8 1.378(10) . . yes
C8 C8a 1.390(10) . . yes
C11 C12 1.491(11) . . yes
C13 C14 1.521(9) . . yes
C14 C15 1.503(10) . . yes
C17 C18 1.510(10) . . yes
C19 C20 1.496(11) . . yes
N16 H16 1.000(7) . . no
C2 H2A 1.000(11) . . no
C2 H2B 1.000(12) . . no
C3 H3A .999(10) . . no
C3 H3B 1.001(14) . . no
C4 H4A 1.000(10) . . no
C4 H4B 1.000(11) . . no
C5 H5 1.000(9) . . no
C6 H6 1.001(11) . . no
C7 H7 1.000(11) . . no
C8 H8 1.000(9) . . no
C12 H12A 1.000(12) . . no
C12 H12B 1.000(12) . . no
C13 H13A 1.000(11) . . no
C13 H13B 1.000(10) . . no
C14 H14A 1.000(11) . . no
C14 H14B .999(10) . . no
C15 H15A 1.000(9) . . no
C15 H15B 1.000(10) . . no
C17 H17A 1.000(10) . . no
C17 H17B 1.000(9) . . no
C18 H18A .999(13) . . no
C18 H18B .999(12) . . no
C18 H18C 1.001(13) . . no
C19 H19A 1.000(12) . . no
C19 H19B 1.000(11) . . no
C20 H20A 1.000(13) . . no
C20 H20B 1.000(15) . . no
C20 H20C 1.000(13) . . no
O9' C9' 1.200(9) . . yes
O11' C11' 1.216(10) . . yes
N10' C9' 1.391(8) . . yes
N10' C11' 1.378(11) . . yes
N10' C13' 1.468(9) . . yes
N16' C15' 1.490(9) . . yes
N16' C17' 1.510(10) . . yes
N16' C19' 1.514(9) . . yes
C1' C2' 1.548(10) . . yes
C1' C8a' 1.534(9) . . yes
C1' C9' 1.533(10) . . yes
C1' C12' 1.535(10) . . yes
C4a' C8a' 1.381(9) . . yes
C4a' C4' 1.496(9) . . yes
C4a' C5' 1.406(10) . . yes
C2' C3' 1.501(10) . . yes
C8a' C8' 1.383(9) . . yes
C3' C4' 1.510(9) . . yes
C5' C6' 1.362(11) . . yes
C6' C7' 1.360(11) . . yes
C7' C8' 1.391(11) . . yes
C11' C12' 1.491(10) . . yes
C13' C14' 1.533(10) . . yes
C14' C15' 1.505(10) . . yes
C17' C18' 1.455(12) . . yes
C19' C20' 1.509(11) . . yes
N16' H16' 1.000 . . no
C2' H2C 1.000 . . no
C2' H2D 1.000 . . no
C3' H3C 1.001 . . no
C3' H3D .999 . . no
C4' H4C 1.000 . . no
C4' H4D 1.000 . . no
C5' H5' 1.000 . . no
C6' H6' 1.000 . . no
C7' H7' 1.001 . . no
C8' H8' 1.000 . . no
C12' H12C 1.001 . . no
C12' H12D 1.000 . . no
C13' H13C 1.001 . . no
C13' H13D .999 . . no
C14' H14C 1.001 . . no
C14' H14D 1.000 . . no
C15' H15C 1.000 . . no
C15' H15D 1.000 . . no
C17' H17C 1.000 . . no
C17' H17D 1.000 . . no
C18' H18F 1.000 . . no
C18' H18E 1.000 . . no
C18' H18D 1.000 . . no
C19' H19C 1.000 . . no
C19' H19D 1.000 . . no
C20' H20F 1.001 . . no
C20' H20E 1.000 . . no
C20' H20D .999 . . no

loop_
_cod_related_entry_id
_cod_related_entry_database
_cod_related_entry_code
1 ChemSpider 30653850
